data_4324050
loop_
_publ_author_name
'Katrin K\"ohler'
'Herbert W. Roesky'
'Axel Herzog'
'Heinz Gornitzka'
'Alexander Steiner'
'Isabel Us\'on'

_publ_section_title
;
 Syntheses, Structures, and Reactivity of a Series of
 (Pentamethylcyclopentadienyl)molybdenum(V) and -tungsten(V) Imido
 Complexes
;
_journal_name_full 'Inorganic Chemistry'
_journal_page_first 1773
_journal_page_last 1777
_journal_paper_doi 10.1021/ic950919x
_journal_volume 35
_journal_year 1996
_chemical_formula_sum 'C16 H17 F5 N O2.5 W'
_chemical_formula_weight 542.16
_chemical_name_systematic
; 
 ? 
;
_space_group_IT_number 14
_symmetry_cell_setting monoclinic
_symmetry_space_group_name_Hall '-P 2yn'
_symmetry_space_group_name_H-M 'P 1 21/n 1'
_atom_sites_solution_hydrogens geom
_atom_sites_solution_primary direct
_atom_sites_solution_secondary difmap
_audit_creation_method SHELXL
_cell_angle_alpha 90.00
_cell_angle_beta 104.37(3)
_cell_angle_gamma 90.00
_cell_formula_units_Z 4
_cell_length_a 13.246(3)
_cell_length_b 10.043(2)
_cell_length_c 14.102(3)
_cell_measurement_reflns_used 70
_cell_measurement_temperature 153(2)
_cell_measurement_theta_max 12.5
_cell_measurement_theta_min 10
_cell_volume 1817.3(7)
_computing_cell_refinement 'Stoe DIF4'
_computing_data_collection 'Stoe DIF4'
_computing_data_reduction 'Stoe REDU4'
_computing_molecular_graphics 'Siemens SHELXTL-Plus'
_computing_publication_material 'SHELXTL-93 (Sheldrick, 1993)'
_computing_structure_refinement 'SHELXL-93 (Sheldrick, 1993)'
_computing_structure_solution 'SHELXS-86 (Sheldrick, 1990)'
_diffrn_ambient_temperature 153(2)
_diffrn_measurement_device 'Stoe-Siemens-AED2 four-circle-diffractometer'
_diffrn_measurement_method 'Profile data from 2theta/omega'
_diffrn_radiation_monochromator graphite
_diffrn_radiation_source 'fine-focus sealed tube'
_diffrn_radiation_type MoKa
_diffrn_radiation_wavelength 0.71073
_diffrn_reflns_av_R_equivalents 0.0326
_diffrn_reflns_av_sigmaI/netI 0.0287
_diffrn_reflns_limit_h_max 14
_diffrn_reflns_limit_h_min -14
_diffrn_reflns_limit_k_max 10
_diffrn_reflns_limit_k_min -10
_diffrn_reflns_limit_l_max 15
_diffrn_reflns_limit_l_min -15
_diffrn_reflns_number 3977
_diffrn_reflns_theta_max 22.48
_diffrn_reflns_theta_min 4.06
_diffrn_standards_decay_% 15
_diffrn_standards_interval_time 90
_diffrn_standards_number 3
_exptl_absorpt_coefficient_mu 6.417
_exptl_absorpt_correction_T_max 0.9690
_exptl_absorpt_correction_T_min 0.4015
_exptl_absorpt_correction_type empirical
_exptl_crystal_density_diffrn 1.982
_exptl_crystal_F_000 1036
_exptl_crystal_size_max 0.40
_exptl_crystal_size_mid 0.30
_exptl_crystal_size_min 0.30
_refine_diff_density_max 1.037
_refine_diff_density_min -1.227
_refine_diff_density_rms .119
_refine_ls_extinction_method none
_refine_ls_goodness_of_fit_all 1.055
_refine_ls_goodness_of_fit_obs 1.064
_refine_ls_matrix_type full
_refine_ls_number_parameters 237
_refine_ls_number_reflns 2345
_refine_ls_number_restraints 218
_refine_ls_restrained_S_all 1.031
_refine_ls_restrained_S_obs 1.019
_refine_ls_R_factor_all 0.0316
_refine_ls_R_factor_obs 0.0295
_refine_ls_shift/esd_max 0.000
_refine_ls_shift/esd_mean 0.000
_refine_ls_structure_factor_coef Fsqd
_refine_ls_weighting_details 'w=1/[s^2^(Fo^2^)+( 0.0469P)^2^+4.0294P] where P=(Fo^2^+2Fc^2^)/3'
_refine_ls_weighting_scheme calc
_refine_ls_wR_factor_all 0.0765
_refine_ls_wR_factor_obs 0.0735
_reflns_number_observed 2221
_reflns_number_total 2349
_reflns_observed_criterion >2sigma(I)
_cod_data_source_file ic950919x_1.cif
_cod_data_source_block hallo2
_cod_depositor_comments
;
The following automatic conversions were performed:

'_refine_ls_weighting_scheme' value 'calc w=1/[s^2^(Fo^2^)+(
0.0469P)^2^+4.0294P] where P=(Fo^2^+2Fc^2^)/3' was changed to 'calc'.
New tag '_refine_ls_weighting_details' was created. The value of the
new tag was set to 'w=1/[s^2^(Fo^2^)+( 0.0469P)^2^+4.0294P] where
P=(Fo^2^+2Fc^2^)/3'.

Automatic conversion script
Id: cif_fix_values 3143 2015-03-26 13:38:13Z robertas 
;
_cod_original_cell_volume 1817.3(6)
_cod_original_formula_sum 'C16 H17 F5 N O2.50 W'
_cod_database_code 4324050

loop_
_symmetry_equiv_pos_as_xyz
'x, y, z'
'-x+1/2, y+1/2, -z+1/2'
'-x, -y, -z'
'x-1/2, -y-1/2, z-1/2'

loop_
_atom_site_aniso_label
_atom_site_aniso_U_11
_atom_site_aniso_U_22
_atom_site_aniso_U_33
_atom_site_aniso_U_23
_atom_site_aniso_U_13
_atom_site_aniso_U_12
W1 0.0250(2) 0.0339(2) 0.0233(2) 0.00375(9) -0.00045(12) -0.00646(9)
O1 0.029(3) 0.044(3) 0.036(3) 0.009(3) -0.007(3) -0.011(3)
O2 0.033(2) 0.049(2) 0.060(3) 0.022(2) 0.002(2) 0.001(2)
O3 0.056(3) 0.064(3) 0.034(2) -0.009(2) 0.013(2) -0.027(2)
C1 0.035(3) 0.042(3) 0.050(3) 0.011(3) 0.018(3) -0.003(3)
C2 0.033(3) 0.058(4) 0.040(3) 0.018(3) -0.005(2) -0.022(3)
C3 0.047(3) 0.041(3) 0.026(3) -0.002(2) 0.006(2) -0.025(3)
C4 0.033(3) 0.031(3) 0.028(3) 0.001(2) 0.009(2) -0.005(2)
C5 0.031(3) 0.038(3) 0.029(3) 0.005(2) 0.009(2) -0.007(2)
C11 0.044(4) 0.066(5) 0.109(8) 0.030(4) 0.036(5) 0.016(4)
C12 0.050(4) 0.101(6) 0.061(5) 0.039(5) -0.024(4) -0.040(4)
C13 0.109(6) 0.054(4) 0.046(4) -0.022(3) 0.024(4) -0.038(4)
C14 0.045(3) 0.035(3) 0.053(4) 0.008(3) 0.013(3) 0.002(3)
C15 0.055(4) 0.060(4) 0.032(3) -0.010(3) 0.016(3) -0.020(4)
N1 0.087(5) 0.055(3) 0.040(3) -0.002(3) 0.024(3) -0.002(3)
C22 0.080(5) 0.051(4) 0.048(4) -0.002(3) 0.035(3) 0.016(3)
C23 0.085(5) 0.052(4) 0.066(5) -0.003(3) 0.051(4) 0.012(3)
F1 0.089(4) 0.065(3) 0.091(4) -0.021(3) 0.043(3) -0.018(3)
C24 0.114(7) 0.055(5) 0.105(5) 0.013(4) 0.084(5) 0.020(4)
F2 0.141(4) 0.062(3) 0.184(6) 0.018(3) 0.121(4) 0.008(3)
C25 0.132(7) 0.076(5) 0.086(5) 0.034(4) 0.084(4) 0.060(4)
F3 0.226(7) 0.113(4) 0.133(5) 0.074(4) 0.134(5) 0.094(5)
C26 0.115(7) 0.095(6) 0.049(5) 0.011(4) 0.043(4) 0.051(4)
F4 0.141(5) 0.164(5) 0.053(3) 0.025(3) 0.037(3) 0.083(4)
C27 0.082(5) 0.067(4) 0.053(4) -0.001(4) 0.033(4) 0.024(4)
F5 0.091(3) 0.100(3) 0.050(3) -0.005(3) 0.015(2) 0.020(3)

loop_
_atom_site_label
_atom_site_type_symbol
_atom_site_fract_x
_atom_site_fract_y
_atom_site_fract_z
_atom_site_U_iso_or_equiv
_atom_site_thermal_displace_type
_atom_site_occupancy
_atom_site_calc_flag
_atom_site_refinement_flags
_atom_site_disorder_group
W1 W -0.13177(2) -0.03365(2) 0.41586(2) 0.02853(14) Uani 1 d U .
O1 O 0.0000 0.0000 0.5000 0.0390(14) Uani 1 d SU .
O2 O -0.1901(3) 0.1204(4) 0.3952(3) 0.0490(11) Uani 1 d U .
O3 O -0.1069(4) -0.0756(5) 0.3055(3) 0.0512(11) Uani 1 d U .
C1 C -0.2671(5) -0.0891(6) 0.4947(5) 0.0411(13) Uani 1 d U .
C2 C -0.2805(5) -0.1607(7) 0.4052(5) 0.0461(14) Uani 1 d U .
C3 C -0.1979(5) -0.2571(6) 0.4171(4) 0.0385(13) Uani 1 d U .
C4 C -0.1333(4) -0.2388(5) 0.5116(4) 0.0305(12) Uani 1 d U .
C5 C -0.1765(4) -0.1353(6) 0.5591(4) 0.0325(12) Uani 1 d U .
C11 C -0.3388(6) 0.0179(8) 0.5149(8) 0.070(2) Uani 1 d U .
H11A H -0.3985(26) -0.0235(8) 0.5328(47) 0.105 Uiso 1 calc R .
H11B H -0.3636(39) 0.0725(40) 0.4561(16) 0.105 Uiso 1 calc R .
H11C H -0.3011(16) 0.0742(39) 0.5689(31) 0.105 Uiso 1 calc R .
C12 C -0.3701(6) -0.1488(9) 0.3149(6) 0.077(3) Uani 1 d U .
H12A H -0.3990(33) -0.0585(23) 0.3111(26) 0.116 Uiso 1 calc R .
H12B H -0.4244(24) -0.2133(47) 0.3189(24) 0.116 Uiso 1 calc R .
H12C H -0.3450(13) -0.1668(64) 0.2564(7) 0.116 Uiso 1 calc R .
C13 C -0.1819(7) -0.3568(7) 0.3436(5) 0.069(2) Uani 1 d U .
H13A H -0.2362(28) -0.3459(40) 0.2827(16) 0.103 Uiso 1 calc R .
H13B H -0.1856(47) -0.4468(7) 0.3693(19) 0.103 Uiso 1 calc R .
H13C H -0.1133(20) -0.3430(39) 0.3307(33) 0.103 Uiso 1 calc R .
C14 C -0.0343(5) -0.3138(6) 0.5558(5) 0.044(2) Uani 1 d U .
H14A H -0.0027(18) -0.3440(37) 0.5037(6) 0.066 Uiso 1 calc R .
H14B H -0.0502(7) -0.3911(25) 0.5920(26) 0.066 Uiso 1 calc R .
H14C H 0.0145(14) -0.2552(14) 0.6006(24) 0.066 Uiso 1 calc R .
C15 C -0.1300(5) -0.0849(7) 0.6611(4) 0.048(2) Uani 1 d U .
H15A H -0.0539(6) -0.0836(45) 0.6735(13) 0.072 Uiso 1 calc R .
H15B H -0.1505(30) -0.1437(27) 0.7086(5) 0.072 Uiso 1 calc R .
H15C H -0.1554(29) 0.0055(19) 0.6677(11) 0.072 Uiso 1 calc R .
N1 N -0.1809(5) -0.1469(6) 0.0966(4) 0.059(2) Uani 1 d U .
C22 C -0.1825(7) -0.0594(7) 0.0223(6) 0.056(2) Uani 1 d U .
C23 C -0.1084(7) 0.0470(7) 0.0332(7) 0.062(2) Uani 1 d U .
F1 F -0.0395(4) 0.0582(4) 0.1175(4) 0.0779(14) Uani 1 d U .
C24 C -0.1107(9) 0.1340(8) -0.0426(8) 0.081(2) Uani 1 d U .
F2 F -0.0377(5) 0.2304(5) -0.0285(5) 0.115(2) Uani 1 d U .
C25 C -0.1824(10) 0.1224(10) -0.1296(8) 0.088(2) Uani 1 d U .
F3 F -0.1846(7) 0.2065(6) -0.2051(5) 0.142(3) Uani 1 d U .
C26 C -0.2560(9) 0.0237(10) -0.1418(7) 0.082(2) Uani 1 d U .
F4 F -0.3299(6) 0.0113(7) -0.2256(4) 0.117(2) Uani 1 d U .
C27 C -0.2544(7) -0.0674(9) -0.0684(6) 0.065(2) Uani 1 d U .
F5 F -0.3287(4) -0.1645(6) -0.0812(3) 0.0805(13) Uani 1 d U .

loop_
_atom_type_symbol
_atom_type_description
_atom_type_scat_dispersion_real
_atom_type_scat_dispersion_imag
_atom_type_scat_source
C C .0033 .0016 'International Tables Vol C Tables 4.2.6.8 and 6.1.1.4'
H H .0000 .0000 'International Tables Vol C Tables 4.2.6.8 and 6.1.1.4'
N N .0061 .0033 'International Tables Vol C Tables 4.2.6.8 and 6.1.1.4'
F F .0171 .0103 'International Tables Vol C Tables 4.2.6.8 and 6.1.1.4'
W W -.8490 6.8722 'International Tables Vol C Tables 4.2.6.8 and 6.1.1.4'
O O .0106 .0060 'International Tables Vol C Tables 4.2.6.8 and 6.1.1.4'

loop_
_geom_angle_atom_site_label_1
_geom_angle_atom_site_label_2
_geom_angle_atom_site_label_3
_geom_angle
_geom_angle_site_symmetry_1
_geom_angle_site_symmetry_3
_geom_angle_publ_flag
O2 W1 O3 104.2(2) . . ?
O2 W1 O1 104.62(14) . . ?
O3 W1 O1 105.0(2) . . ?
O2 W1 C2 98.3(2) . . ?
O3 W1 C2 99.0(2) . . ?
O1 W1 C2 141.21(15) . . ?
O2 W1 C1 86.1(2) . . ?
O3 W1 C1 134.1(2) . . ?
O1 W1 C1 115.6(2) . . ?
C2 W1 C1 35.1(2) . . ?
O2 W1 C3 133.5(2) . . ?
O3 W1 C3 86.0(2) . . ?
O1 W1 C3 116.40(14) . . ?
C2 W1 C3 35.3(2) . . ?
C1 W1 C3 57.7(2) . . ?
O2 W1 C5 108.8(2) . . ?
O3 W1 C5 141.2(2) . . ?
O1 W1 C5 86.06(13) . . ?
C2 W1 C5 56.8(2) . . ?
C1 W1 C5 33.3(2) . . ?
C3 W1 C5 56.4(2) . . ?
O2 W1 C4 141.2(2) . . ?
O3 W1 C4 108.6(2) . . ?
O1 W1 C4 86.40(12) . . ?
C2 W1 C4 56.9(2) . . ?
C1 W1 C4 56.2(2) . . ?
C3 W1 C4 33.5(2) . . ?
C5 W1 C4 33.8(2) . . ?
W1 O1 W1 180.0 . 3_556 ?
C5 C1 C2 107.9(6) . . ?
C5 C1 C11 126.6(7) . . ?
C2 C1 C11 125.5(6) . . ?
C5 C1 W1 76.0(3) . . ?
C2 C1 W1 69.5(3) . . ?
C11 C1 W1 120.1(5) . . ?
C1 C2 C3 108.2(5) . . ?
C1 C2 C12 127.1(7) . . ?
C3 C2 C12 124.5(7) . . ?
C1 C2 W1 75.4(3) . . ?
C3 C2 W1 75.8(3) . . ?
C12 C2 W1 119.2(4) . . ?
C4 C3 C2 106.8(5) . . ?
C4 C3 C13 125.9(6) . . ?
C2 C3 C13 127.2(6) . . ?
C4 C3 W1 75.4(3) . . ?
C2 C3 W1 68.9(3) . . ?
C13 C3 W1 120.3(4) . . ?
C3 C4 C5 108.6(5) . . ?
C3 C4 C14 126.2(5) . . ?
C5 C4 C14 125.3(5) . . ?
C3 C4 W1 71.1(3) . . ?
C5 C4 W1 73.0(3) . . ?
C14 C4 W1 121.3(4) . . ?
C1 C5 C4 108.5(5) . . ?
C1 C5 C15 126.4(6) . . ?
C4 C5 C15 125.2(5) . . ?
C1 C5 W1 70.8(3) . . ?
C4 C5 W1 73.2(3) . . ?
C15 C5 W1 121.3(4) . . ?
N1 C22 C27 123.0(8) . . ?
N1 C22 C23 121.2(8) . . ?
C27 C22 C23 115.7(8) . . ?
F1 C23 C24 121.7(9) . . ?
F1 C23 C22 117.7(7) . . ?
C24 C23 C22 120.6(9) . . ?
F2 C24 C25 120.8(9) . . ?
F2 C24 C23 117.7(10) . . ?
C25 C24 C23 121.5(10) . . ?
F3 C25 C24 122.1(11) . . ?
F3 C25 C26 118.4(11) . . ?
C24 C25 C26 119.5(8) . . ?
F4 C26 C25 121.3(10) . . ?
F4 C26 C27 118.2(11) . . ?
C25 C26 C27 120.5(10) . . ?
F5 C27 C26 119.9(9) . . ?
F5 C27 C22 117.9(7) . . ?
C26 C27 C22 122.1(10) . . ?

loop_
_geom_bond_atom_site_label_1
_geom_bond_atom_site_label_2
_geom_bond_distance
_geom_bond_site_symmetry_2
_geom_bond_publ_flag
W1 O2 1.722(4) . ?
W1 O3 1.721(5) . ?
W1 O1 1.8817(7) . ?
W1 C2 2.320(6) . ?
W1 C1 2.397(6) . ?
W1 C3 2.411(6) . ?
W1 C5 2.463(6) . ?
W1 C4 2.466(5) . ?
O1 W1 1.8817(7) 3_556 ?
C1 C5 1.392(8) . ?
C1 C2 1.426(10) . ?
C1 C11 1.508(10) . ?
C2 C3 1.438(9) . ?
C2 C12 1.515(8) . ?
C3 C4 1.406(8) . ?
C3 C13 1.493(9) . ?
C4 C5 1.431(8) . ?
C4 C14 1.507(8) . ?
C5 C15 1.505(8) . ?
N1 C22 1.363(9) . ?
C22 C27 1.394(12) . ?
C22 C23 1.433(11) . ?
C23 F1 1.312(10) . ?
C23 C24 1.376(12) . ?
C24 F2 1.347(11) . ?
C24 C25 1.36(2) . ?
C25 F3 1.354(10) . ?
C25 C26 1.371(15) . ?
C26 F4 1.340(12) . ?
C26 C27 1.378(13) . ?
C27 F5 1.366(10) . ?
